data_7117163
loop_
_publ_author_name
'Fanny Frausto'
'Zachary C. Smith'
'Terry E. Haas'
'Samuel W. Thomas III'

_publ_section_title
;
 Two-dimensional bricklayer arrangements of tolans using halogen bonding
 interactions
;
_journal_name_full Chem.Commun.
_journal_page_first 8825
_journal_paper_doi 10.1039/C5cc02225H
_journal_volume 51
_journal_year 2015
_chemical_formula_sum 'C15 H9 N'
_chemical_formula_weight 203.23
_space_group_crystal_system triclinic
_space_group_IT_number 2
_space_group_name_Hall '-P 1'
_space_group_name_H-M_alt 'P -1'
_symmetry_space_group_name_Hall '-P 1'
_symmetry_space_group_name_H-M 'P -1'
_atom_sites_solution_hydrogens geom
_audit_creation_method SHELXL-2014/6
_audit_update_record
;
2015-03-16 deposited with the CCDC.
2015-04-29 downloaded from the CCDC.
;
_cell_angle_alpha 94.412(6)
_cell_angle_beta 102.356(6)
_cell_angle_gamma 103.038(6)
_cell_formula_units_Z 4
_cell_length_a 9.404(3)
_cell_length_b 9.480(3)
_cell_length_c 13.047(4)
_cell_measurement_temperature 100(2)
_cell_volume 1097.3(6)
_computing_structure_refinement 'SHELXL-2014/6 (Sheldrick, 2014)'
_diffrn_ambient_temperature 100(2)
_diffrn_measured_fraction_theta_full 0.993
_diffrn_measured_fraction_theta_max 0.989
_diffrn_measurement_device_type 'Bruker D8 Quest'
_diffrn_measurement_method 'omega, phi scans'
_diffrn_radiation_monochromator Triumph
_diffrn_radiation_type MoK\a
_diffrn_radiation_wavelength 0.71073
_diffrn_reflns_av_R_equivalents 0.0638
_diffrn_reflns_av_unetI/netI 0.0659
_diffrn_reflns_laue_measured_fraction_full 0.993
_diffrn_reflns_laue_measured_fraction_max 0.989
_diffrn_reflns_limit_h_max 11
_diffrn_reflns_limit_h_min -11
_diffrn_reflns_limit_k_max 11
_diffrn_reflns_limit_k_min -11
_diffrn_reflns_limit_l_max 16
_diffrn_reflns_limit_l_min -16
_diffrn_reflns_number 15077
_diffrn_reflns_point_group_measured_fraction_full 0.993
_diffrn_reflns_point_group_measured_fraction_max 0.989
_diffrn_reflns_theta_full 25.242
_diffrn_reflns_theta_max 26.490
_diffrn_reflns_theta_min 2.767
_diffrn_source 'Mo sealed tube'
_exptl_absorpt_coefficient_mu 0.072
_exptl_absorpt_correction_T_max 0.9820
_exptl_absorpt_correction_T_min 0.9310
_exptl_absorpt_correction_type multi-scan
_exptl_absorpt_process_details SADABS
_exptl_crystal_density_diffrn 1.230
_exptl_crystal_description prism
_exptl_crystal_F_000 424
_exptl_crystal_size_max 0.270
_exptl_crystal_size_mid 0.176
_exptl_crystal_size_min 0.102
_refine_diff_density_max 0.305
_refine_diff_density_min -0.256
_refine_diff_density_rms 0.063
_refine_ls_extinction_coef .
_refine_ls_extinction_method none
_refine_ls_goodness_of_fit_ref 1.034
_refine_ls_hydrogen_treatment constr
_refine_ls_matrix_type full
_refine_ls_number_parameters 289
_refine_ls_number_reflns 4487
_refine_ls_number_restraints 0
_refine_ls_restrained_S_all 1.034
_refine_ls_R_factor_all 0.1216
_refine_ls_R_factor_gt 0.0641
_refine_ls_shift/su_max 0.000
_refine_ls_shift/su_mean 0.000
_refine_ls_structure_factor_coef Fsqd
_refine_ls_weighting_details 'w=1/[\s^2^(Fo^2^)+(0.1090P)^2^+0.1842P] where P=(Fo^2^+2Fc^2^)/3'
_refine_ls_weighting_scheme calc
_refine_ls_wR_factor_gt 0.1753
_refine_ls_wR_factor_ref 0.2104
_reflns_Friedel_coverage 0.000
_reflns_friedel_fraction_full .
_reflns_friedel_fraction_max .
_reflns_number_gt 2527
_reflns_number_total 4487
_reflns_threshold_expression 'I > 2\s(I)'
_cod_data_source_file c5cc02225h2.cif
_cod_data_source_block FF1128_P-1_a
_cod_database_code 7117163
_shelx_space_group_comment
;
The symmetry employed for this shelxl refinement is uniquely defined
by the following loop, which should always be used as a source of
symmetry information in preference to the above space-group names.
They are only intended as comments.
;
_shelx_estimated_absorpt_t_min 0.931
_shelx_estimated_absorpt_t_max 0.982
_shelxl_version_number 2014/6

loop_
_space_group_symop_operation_xyz
'x, y, z'
'-x, -y, -z'

loop_
_atom_site_label
_atom_site_type_symbol
_atom_site_fract_x
_atom_site_fract_y
_atom_site_fract_z
_atom_site_U_iso_or_equiv
_atom_site_adp_type
_atom_site_occupancy
_atom_site_site_symmetry_order
_atom_site_calc_flag
_atom_site_refinement_flags_posn
_atom_site_refinement_flags_adp
_atom_site_refinement_flags_occupancy
_atom_site_disorder_assembly
_atom_site_disorder_group
N001 N 0.2629(3) 0.3262(2) 0.51660(18) 0.0401(6) Uani 1 1 d . . . . .
C002 C 0.8771(3) 0.3545(3) 0.12242(19) 0.0244(6) Uani 1 1 d . . . . .
N003 N 1.2020(3) 0.6749(3) 0.48918(19) 0.0444(7) Uani 1 1 d . . . . .
C004 C 0.6192(3) 0.6429(2) 0.87383(19) 0.0258(6) Uani 1 1 d . . . . .
C005 C 0.8812(3) 0.8801(2) 1.14780(19) 0.0250(6) Uani 1 1 d . . . . .
C006 C 1.0320(3) 0.9472(3) 1.1563(2) 0.0269(6) Uani 1 1 d . . . . .
H006 H 1.0717 0.9473 1.0952 0.032 Uiso 1 1 calc R U . . .
C007 C 0.4339(3) 0.4835(2) 0.68719(18) 0.0248(6) Uani 1 1 d . . . . .
C008 C 0.7886(3) 0.8019(3) 1.0498(2) 0.0259(6) Uani 1 1 d . . . . .
C009 C 1.0450(3) 0.5180(3) 0.31351(19) 0.0263(6) Uani 1 1 d . . . . .
C00A C 0.7847(3) 0.2731(3) 0.0258(2) 0.0269(6) Uani 1 1 d . . . . .
C00B C 0.6100(3) 0.1288(2) -0.15395(19) 0.0249(6) Uani 1 1 d . . . . .
C00C C 0.7128(3) 0.7290(3) 0.9691(2) 0.0273(6) Uani 1 1 d . . . . .
C00D C 0.6021(3) 0.1972(3) -0.24516(19) 0.0267(6) Uani 1 1 d . . . . .
H00D H 0.6524 0.2972 -0.2402 0.032 Uiso 1 1 calc R U . . .
C00E C 0.9823(3) 0.3700(3) 0.30934(19) 0.0270(6) Uani 1 1 d . . . . .
H00E H 0.9961 0.3245 0.3718 0.032 Uiso 1 1 calc R U . . .
C00F C 0.6736(3) 0.6322(2) 0.78247(19) 0.0264(6) Uani 1 1 d . . . . .
H00F H 0.7748 0.6795 0.7846 0.032 Uiso 1 1 calc R U . . .
C00G C 0.3379(3) 0.3971(3) 0.5921(2) 0.0283(6) Uani 1 1 d . . . . .
C00H C 0.3792(3) 0.4916(3) 0.77790(19) 0.0263(6) Uani 1 1 d . . . . .
H00H H 0.2787 0.4421 0.7761 0.032 Uiso 1 1 calc R U . . .
C00I C 1.0253(3) 0.5845(3) 0.2220(2) 0.0275(6) Uani 1 1 d . . . . .
H00I H 1.0685 0.6860 0.2250 0.033 Uiso 1 1 calc R U . . .
C00J C 0.9438(3) 0.5044(3) 0.1275(2) 0.0270(6) Uani 1 1 d . . . . .
H00J H 0.9322 0.5501 0.0650 0.032 Uiso 1 1 calc R U . . .
C00K C 0.4708(3) 0.5713(3) 0.86992(19) 0.0262(6) Uani 1 1 d . . . . .
H00K H 0.4330 0.5779 0.9316 0.031 Uiso 1 1 calc R U . . .
C00L C 0.5819(3) 0.5540(3) 0.68999(19) 0.0283(6) Uani 1 1 d . . . . .
H00L H 0.6191 0.5480 0.6280 0.034 Uiso 1 1 calc R U . . .
C00M C 0.9002(3) 0.2895(3) 0.21496(19) 0.0262(6) Uani 1 1 d . . . . .
H00M H 0.8583 0.1879 0.2125 0.031 Uiso 1 1 calc R U . . .
C00N C 0.5319(3) -0.0172(3) -0.1622(2) 0.0286(6) Uani 1 1 d . . . . .
H00N H 0.5336 -0.0648 -0.1006 0.034 Uiso 1 1 calc R U . . .
C00O C 1.1312(3) 0.6046(3) 0.4112(2) 0.0309(6) Uani 1 1 d . . . . .
C00P C 0.4474(3) -0.0235(3) -0.3497(2) 0.0315(6) Uani 1 1 d . . . . .
H00P H 0.3925 -0.0759 -0.4167 0.038 Uiso 1 1 calc R U . . .
C00Q C 0.8247(3) 0.8832(3) 1.23789(19) 0.0279(6) Uani 1 1 d . . . . .
H00Q H 0.7219 0.8386 1.2330 0.034 Uiso 1 1 calc R U . . .
C00R C 0.5224(3) 0.1216(3) -0.3419(2) 0.0307(6) Uani 1 1 d . . . . .
H00R H 0.5188 0.1691 -0.4036 0.037 Uiso 1 1 calc R U . . .
C00S C 0.4525(3) -0.0921(3) -0.2597(2) 0.0313(6) Uani 1 1 d . . . . .
H00S H 0.4007 -0.1918 -0.2652 0.038 Uiso 1 1 calc R U . . .
C00T C 1.1233(3) 1.0132(3) 1.2529(2) 0.0287(6) Uani 1 1 d . . . . .
H00T H 1.2262 1.0583 1.2583 0.034 Uiso 1 1 calc R U . . .
C00U C 0.9167(3) 0.9505(3) 1.3340(2) 0.0328(6) Uani 1 1 d . . . . .
H00U H 0.8769 0.9528 1.3949 0.039 Uiso 1 1 calc R U . . .
C00V C 0.7013(3) 0.2065(3) -0.0552(2) 0.0272(6) Uani 1 1 d . . . . .
C00W C 1.0663(3) 1.0145(3) 1.3424(2) 0.0312(6) Uani 1 1 d . . . . .
H00W H 1.1300 1.0592 1.4091 0.037 Uiso 1 1 calc R U . . .

loop_
_atom_site_aniso_label
_atom_site_aniso_U_11
_atom_site_aniso_U_22
_atom_site_aniso_U_33
_atom_site_aniso_U_23
_atom_site_aniso_U_13
_atom_site_aniso_U_12
N001 0.0455(15) 0.0314(13) 0.0334(14) 0.0003(11) 0.0033(11) -0.0033(11)
C002 0.0213(13) 0.0215(12) 0.0295(14) 0.0002(10) 0.0076(10) 0.0035(10)
N003 0.0496(16) 0.0318(13) 0.0411(15) -0.0030(11) 0.0056(12) -0.0043(11)
C004 0.0268(15) 0.0187(12) 0.0288(14) 0.0028(10) 0.0022(11) 0.0040(10)
C005 0.0247(14) 0.0175(12) 0.0317(14) 0.0044(10) 0.0053(11) 0.0039(10)
C006 0.0266(14) 0.0229(13) 0.0324(14) 0.0057(10) 0.0096(11) 0.0054(11)
C007 0.0265(14) 0.0188(12) 0.0261(14) 0.0040(10) 0.0020(11) 0.0034(10)
C008 0.0244(14) 0.0204(13) 0.0311(15) 0.0030(11) 0.0039(11) 0.0047(11)
C009 0.0204(13) 0.0228(13) 0.0321(14) -0.0008(11) 0.0058(10) -0.0003(10)
C00A 0.0276(15) 0.0229(13) 0.0314(15) 0.0030(11) 0.0099(12) 0.0063(11)
C00B 0.0190(13) 0.0225(13) 0.0317(14) 0.0013(11) 0.0056(11) 0.0035(10)
C00C 0.0253(15) 0.0223(13) 0.0338(16) 0.0048(12) 0.0063(12) 0.0053(11)
C00D 0.0195(13) 0.0229(13) 0.0350(15) 0.0043(11) 0.0053(11) 0.0005(10)
C00E 0.0246(14) 0.0254(13) 0.0304(14) 0.0056(11) 0.0078(11) 0.0033(10)
C00F 0.0231(14) 0.0187(12) 0.0347(15) 0.0034(10) 0.0070(11) 0.0000(10)
C00G 0.0323(15) 0.0197(13) 0.0307(15) 0.0053(11) 0.0069(12) 0.0020(11)
C00H 0.0222(14) 0.0218(13) 0.0337(15) 0.0038(10) 0.0082(11) 0.0016(10)
C00I 0.0244(14) 0.0214(13) 0.0382(15) 0.0061(11) 0.0118(11) 0.0037(10)
C00J 0.0251(14) 0.0272(14) 0.0306(14) 0.0079(11) 0.0108(11) 0.0049(11)
C00K 0.0258(14) 0.0249(13) 0.0281(14) 0.0041(10) 0.0085(11) 0.0049(11)
C00L 0.0311(15) 0.0224(13) 0.0311(15) 0.0022(11) 0.0124(11) 0.0018(11)
C00M 0.0210(13) 0.0224(13) 0.0337(15) 0.0037(10) 0.0077(11) 0.0013(10)
C00N 0.0274(14) 0.0213(13) 0.0396(16) 0.0066(11) 0.0132(12) 0.0052(10)
C00O 0.0314(15) 0.0223(13) 0.0358(16) 0.0034(12) 0.0082(12) 0.0002(11)
C00P 0.0251(15) 0.0289(14) 0.0347(15) -0.0048(11) 0.0023(11) 0.0029(11)
C00Q 0.0253(14) 0.0201(12) 0.0350(15) 0.0024(10) 0.0076(11) -0.0013(10)
C00R 0.0266(15) 0.0321(15) 0.0332(15) 0.0065(11) 0.0072(11) 0.0061(11)
C00S 0.0244(14) 0.0199(13) 0.0486(18) 0.0017(12) 0.0132(12) 0.0002(11)
C00T 0.0219(14) 0.0185(12) 0.0416(16) 0.0050(11) 0.0037(11) 0.0001(10)
C00U 0.0379(16) 0.0284(14) 0.0302(15) 0.0036(11) 0.0104(12) 0.0024(12)
C00V 0.0286(15) 0.0235(13) 0.0322(15) 0.0038(12) 0.0102(12) 0.0094(11)
C00W 0.0345(16) 0.0214(13) 0.0316(15) 0.0009(10) 0.0013(12) 0.0017(11)

loop_
_atom_type_symbol
_atom_type_description
_atom_type_scat_dispersion_real
_atom_type_scat_dispersion_imag
_atom_type_scat_source
C C 0.0033 0.0016 'International Tables Vol C Tables 4.2.6.8 and 6.1.1.4'
H H 0.0000 0.0000 'International Tables Vol C Tables 4.2.6.8 and 6.1.1.4'
N N 0.0061 0.0033 'International Tables Vol C Tables 4.2.6.8 and 6.1.1.4'

loop_
_geom_angle_atom_site_label_1
_geom_angle_atom_site_label_2
_geom_angle_atom_site_label_3
_geom_angle
_geom_angle_site_symmetry_1
_geom_angle_site_symmetry_3
C00M C002 C00J 118.4(2) . .
C00M C002 C00A 121.1(2) . .
C00J C002 C00A 120.5(2) . .
C00K C004 C00F 119.1(2) . .
C00K C004 C00C 120.3(2) . .
C00F C004 C00C 120.5(2) . .
C00Q C005 C006 119.0(2) . .
C00Q C005 C008 120.4(2) . .
C006 C005 C008 120.6(2) . .
C00T C006 C005 120.2(2) . .
C00T C006 H006 119.9 . .
C005 C006 H006 119.9 . .
C00H C007 C00L 120.3(2) . .
C00H C007 C00G 119.1(2) . .
C00L C007 C00G 120.5(2) . .
C00C C008 C005 176.3(3) . .
C00E C009 C00I 120.0(2) . .
C00E C009 C00O 121.0(2) . .
C00I C009 C00O 119.0(2) . .
C00V C00A C002 177.2(3) . .
C00D C00B C00N 118.9(2) . .
C00D C00B C00V 119.9(2) . .
C00N C00B C00V 121.2(2) . .
C008 C00C C004 178.5(3) . .
C00R C00D C00B 120.8(2) . .
C00R C00D H00D 119.6 . .
C00B C00D H00D 119.6 . .
C00M C00E C009 119.9(2) . .
C00M C00E H00E 120.0 . .
C009 C00E H00E 120.0 . .
C00L C00F C004 120.5(2) . .
C00L C00F H00F 119.8 . .
C004 C00F H00F 119.8 . .
N001 C00G C007 178.6(3) . .
C00K C00H C007 119.7(2) . .
C00K C00H H00H 120.1 . .
C007 C00H H00H 120.1 . .
C00J C00I C009 120.2(2) . .
C00J C00I H00I 119.9 . .
C009 C00I H00I 119.9 . .
C00I C00J C002 120.4(2) . .
C00I C00J H00J 119.8 . .
C002 C00J H00J 119.8 . .
C00H C00K C004 120.6(2) . .
C00H C00K H00K 119.7 . .
C004 C00K H00K 119.7 . .
C00F C00L C007 119.8(2) . .
C00F C00L H00L 120.1 . .
C007 C00L H00L 120.1 . .
C00E C00M C002 121.0(2) . .
C00E C00M H00M 119.5 . .
C002 C00M H00M 119.5 . .
C00S C00N C00B 119.9(2) . .
C00S C00N H00N 120.1 . .
C00B C00N H00N 120.1 . .
N003 C00O C009 179.1(3) . .
C00R C00P C00S 119.8(2) . .
C00R C00P H00P 120.1 . .
C00S C00P H00P 120.1 . .
C00U C00Q C005 120.4(3) . .
C00U C00Q H00Q 119.8 . .
C005 C00Q H00Q 119.8 . .
C00D C00R C00P 120.0(2) . .
C00D C00R H00R 120.0 . .
C00P C00R H00R 120.0 . .
C00N C00S C00P 120.6(2) . .
C00N C00S H00S 119.7 . .
C00P C00S H00S 119.7 . .
C006 C00T C00W 120.4(3) . .
C006 C00T H00T 119.8 . .
C00W C00T H00T 119.8 . .
C00Q C00U C00W 120.4(2) . .
C00Q C00U H00U 119.8 . .
C00W C00U H00U 119.8 . .
C00A C00V C00B 176.6(3) . .
C00U C00W C00T 119.6(2) . .
C00U C00W H00W 120.2 . .
C00T C00W H00W 120.2 . .

loop_
_geom_bond_atom_site_label_1
_geom_bond_atom_site_label_2
_geom_bond_distance
_geom_bond_site_symmetry_2
N001 C00G 1.143(3) .
C002 C00M 1.396(3) .
C002 C00J 1.407(3) .
C002 C00A 1.421(3) .
N003 C00O 1.152(3) .
C004 C00K 1.395(3) .
C004 C00F 1.400(3) .
C004 C00C 1.428(3) .
C005 C00Q 1.391(3) .
C005 C006 1.393(3) .
C005 C008 1.424(3) .
C006 C00T 1.375(3) .
C006 H006 0.9500 .
C007 C00H 1.391(3) .
C007 C00L 1.392(3) .
C007 C00G 1.433(3) .
C008 C00C 1.200(3) .
C009 C00E 1.385(3) .
C009 C00I 1.390(3) .
C009 C00O 1.433(4) .
C00A C00V 1.204(3) .
C00B C00D 1.394(3) .
C00B C00N 1.397(3) .
C00B C00V 1.427(3) .
C00D C00R 1.372(3) .
C00D H00D 0.9500 .
C00E C00M 1.370(3) .
C00E H00E 0.9500 .
C00F C00L 1.370(3) .
C00F H00F 0.9500 .
C00H C00K 1.371(3) .
C00H H00H 0.9500 .
C00I C00J 1.368(3) .
C00I H00I 0.9500 .
C00J H00J 0.9500 .
C00K H00K 0.9500 .
C00L H00L 0.9500 .
C00M H00M 0.9500 .
C00N C00S 1.377(4) .
C00N H00N 0.9500 .
C00P C00R 1.382(4) .
C00P C00S 1.383(4) .
C00P H00P 0.9500 .
C00Q C00U 1.375(4) .
C00Q H00Q 0.9500 .
C00R H00R 0.9500 .
C00S H00S 0.9500 .
C00T C00W 1.385(4) .
C00T H00T 0.9500 .
C00U C00W 1.378(4) .
C00U H00U 0.9500 .
C00W H00W 0.9500 .
